data_1569856
loop_
_publ_author_name
'Lin, Jieli'
'Liu, Shihua'
'Zhang, Jie'
'Gr&#xfc;tzmacher, Hansj&#xf6;rg'
'Su, Cheng-Yong'
'Li, Zhongshu'

_publ_section_title
;
 Room temperature stable <i>E</i>,<i>Z</i>-diphosphenes: their
 isomerization, coordination, and cycloaddition chemistry.
;
_journal_issue 39
_journal_name_full 'Chemical science'
_journal_page_first 10944
_journal_page_last 10952
_journal_paper_doi 10.1039/d3sc04506d
_journal_volume 14
_journal_year 2023
_chemical_formula_moiety 'C62 H88 N4 P2'
_chemical_formula_sum 'C62 H88 N4 P2'
_chemical_formula_weight 951.30
_space_group_crystal_system monoclinic
_space_group_IT_number 14
_space_group_name_Hall '-P 2ybc'
_space_group_name_H-M_alt 'P 1 21/c 1'
_atom_sites_solution_hydrogens geom
_atom_sites_solution_primary dual
_audit_creation_date 2023-06-17
_audit_creation_method
;
Olex2 1.5
(compiled 2021.12.09 svn.r5202d8cf for OlexSys, GUI svn.r6439)
;
_audit_update_record
;
2023-06-20 deposited with the CCDC.	2023-09-11 downloaded from the CCDC.
;
_cell_angle_alpha 90
_cell_angle_beta 100.295(13)
_cell_angle_gamma 90
_cell_formula_units_Z 4
_cell_length_a 12.9163(17)
_cell_length_b 14.6645(10)
_cell_length_c 31.890(3)
_cell_measurement_reflns_used 4524
_cell_measurement_temperature 150.00(10)
_cell_measurement_theta_max 29.4780
_cell_measurement_theta_min 2.7000
_cell_volume 5943.1(11)
_computing_cell_refinement 'CrysAlisPro 1.171.39.28b (Rigaku OD, 2015)'
_computing_data_collection 'CrysAlisPro 1.171.39.28b (Rigaku OD, 2015)'
_computing_data_reduction 'CrysAlisPro 1.171.39.28b (Rigaku OD, 2015)'
_computing_molecular_graphics 'Olex2 1.5 (Dolomanov et al., 2009)'
_computing_publication_material 'Olex2 1.5 (Dolomanov et al., 2009)'
_computing_structure_refinement 'SHELXL 2014/7 (Sheldrick, 2015)'
_computing_structure_solution 'SHELXT 2014/5 (Sheldrick, 2014)'
_diffrn_ambient_environment N~2~
_diffrn_ambient_temperature 150.00(10)
_diffrn_detector 'CCD plate'
_diffrn_measured_fraction_theta_full 0.983
_diffrn_measured_fraction_theta_max 0.860
_diffrn_measurement_details
;
List of Runs (angles in degrees, time in seconds):

  # Type    Start    End  Width  t~exp~   \w     \q     \k     \f   Frames
#--------------------------------------------------------------------------
  1  \w     51.00  81.00   0.15   50.00    --    0.00  19.00   0.00  200
  2  \w    -89.00 -32.00   0.15   50.00    --    0.00 -43.00  55.61  380
  3  \w    -18.00   9.00   0.15   50.00    --    0.00 -43.00  55.61  180
  4  \w      3.00  29.10   0.15   50.00    --    0.00  38.00 -90.00  174
  5  \w     33.00  59.10   0.15   50.00    --    0.00  38.00 -90.00  174
  6  \w      0.00  26.10   0.15   50.00    --    0.00  38.00   0.00  174
  7  \w    -89.00 -47.00   0.15   50.00    --    0.00 -77.00 -60.00  280
;
_diffrn_measurement_device 'four-circle diffractometer'
_diffrn_measurement_device_type 'XtaLAB AFC12 (RINC): Kappa dual offset/far'
_diffrn_measurement_method '\w scans'
_diffrn_orient_matrix_type 'CrysAlisPro convention (1999,Acta A55,543-557)'
_diffrn_orient_matrix_UB_11 0.0279342000
_diffrn_orient_matrix_UB_12 -0.0418243000
_diffrn_orient_matrix_UB_13 0.0013759000
_diffrn_orient_matrix_UB_21 -0.0277415000
_diffrn_orient_matrix_UB_22 -0.0153701000
_diffrn_orient_matrix_UB_23 0.0158412000
_diffrn_orient_matrix_UB_31 -0.0393429000
_diffrn_orient_matrix_UB_32 -0.0188974000
_diffrn_orient_matrix_UB_33 -0.0160837000
_diffrn_radiation_monochromator graphite
_diffrn_radiation_probe x-ray
_diffrn_radiation_type 'Mo K\a'
_diffrn_radiation_wavelength 0.71073
_diffrn_reflns_av_R_equivalents 0.0793
_diffrn_reflns_av_unetI/netI 0.0691
_diffrn_reflns_Laue_measured_fraction_full 0.983
_diffrn_reflns_Laue_measured_fraction_max 0.860
_diffrn_reflns_limit_h_max 17
_diffrn_reflns_limit_h_min -17
_diffrn_reflns_limit_k_max 20
_diffrn_reflns_limit_k_min -20
_diffrn_reflns_limit_l_max 42
_diffrn_reflns_limit_l_min -43
_diffrn_reflns_number 50772
_diffrn_reflns_point_group_measured_fraction_full 0.983
_diffrn_reflns_point_group_measured_fraction_max 0.860
_diffrn_reflns_theta_full 25.242
_diffrn_reflns_theta_max 29.862
_diffrn_reflns_theta_min 2.392
_diffrn_source 'fine-focus sealed X-ray tube'
_diffrn_source_type 'Enhance (Mo) X-ray Source'
_exptl_absorpt_coefficient_mu 0.112
_exptl_absorpt_correction_T_max 1.00000
_exptl_absorpt_correction_T_min 0.93213
_exptl_absorpt_correction_type multi-scan
_exptl_absorpt_process_details
;
CrysAlisPro 1.171.39.28b (Rigaku Oxford Diffraction, 2015)
Empirical absorption correction using spherical harmonics,
 implemented in SCALE3 ABSPACK scaling algorithm.
;
_exptl_crystal_colour 'clear light colourless'
_exptl_crystal_colour_lustre clear
_exptl_crystal_colour_modifier light
_exptl_crystal_colour_primary colourless
_exptl_crystal_density_diffrn 1.063
_exptl_crystal_description block
_exptl_crystal_F_000 2072
_exptl_crystal_size_max 0.5
_exptl_crystal_size_mid 0.5
_exptl_crystal_size_min 0.4
_refine_diff_density_max 0.348
_refine_diff_density_min -0.261
_refine_diff_density_rms 0.061
_refine_ls_extinction_method none
_refine_ls_goodness_of_fit_ref 1.041
_refine_ls_hydrogen_treatment constr
_refine_ls_matrix_type full
_refine_ls_number_parameters 631
_refine_ls_number_reflns 14724
_refine_ls_number_restraints 0
_refine_ls_restrained_S_all 1.041
_refine_ls_R_factor_all 0.0870
_refine_ls_R_factor_gt 0.0550
_refine_ls_shift/su_max 0.001
_refine_ls_shift/su_mean 0.000
_refine_ls_structure_factor_coef Fsqd
_refine_ls_weighting_details 'w=1/[\s^2^(Fo^2^)+(0.0885P)^2^] where P=(Fo^2^+2Fc^2^)/3'
_refine_ls_weighting_scheme calc
_refine_ls_wR_factor_gt 0.1400
_refine_ls_wR_factor_ref 0.1557
_reflns_Friedel_coverage 0.000
_reflns_number_gt 10055
_reflns_number_total 14724
_reflns_threshold_expression 'I > 2\s(I)'
_cod_data_source_file d3sc04506d2.cif
_cod_data_source_block 5
_cod_depositor_comments 'Adding full bibliography for 1569855--1569860.cif.'
_cod_original_cell_volume 5943.0(11)
_cod_database_code 1569856
_shelx_shelxl_version_number 2014/7
_shelx_space_group_comment
;
The symmetry employed for this shelxl refinement is uniquely defined
by the following loop, which should always be used as a source of
symmetry information in preference to the above space-group names.
They are only intended as comments.
;
_olex2_refinement_description
;
1.a Ternary CH refined with riding coordinates:
 C20(H20), C23(H23), C32(H32), C35(H35), C46(H46), C49(H49), C58(H58), C61(H61)
1.b Secondary CH2 refined with riding coordinates:
 C5(H5A,H5B), C8(H8A,H8B), C11(H11A,H11B), C12(H12A,H12B), C37(H37A,H37B),
 C38(H38A,H38B)
1.c Aromatic/amide H refined with riding coordinates:
 C1(H1), C3(H3), C15(H15), C16(H16), C17(H17), C27(H27), C28(H28), C29(H29),
 C41(H41), C42(H42), C43(H43), C53(H53), C54(H54), C55(H55)
1.d Idealised Me refined as rotating group:
 C9(H9A,H9B,H9C), C10(H10A,H10B,H10C), C19(H19A,H19B,H19C), C21(H21A,H21B,
 H21C), C22(H22A,H22B,H22C), C24(H24A,H24B,H24C), C31(H31A,H31B,H31C), C33(H33A,
 H33B,H33C), C34(H34A,H34B,H34C), C36(H36A,H36B,H36C), C45(H45A,H45B,H45C),
 C47(H47A,H47B,H47C), C48(H48A,H48B,H48C), C50(H50A,H50B,H50C), C57(H57A,H57B,
 H57C), C59(H59A,H59B,H59C), C60(H60A,H60B,H60C), C62(H62A,H62B,H62C)
;
_olex2_submission_special_instructions 'No special instructions were received'
_oxdiff_exptl_absorpt_empirical_details
;
Empirical correction (ABSPACK) includes:
- Absorption correction using spherical harmonics
- Frame scaling
;
_oxdiff_exptl_absorpt_empirical_full_max 1.909
_oxdiff_exptl_absorpt_empirical_full_min 0.850

loop_
_space_group_symop_operation_xyz
'x, y, z'
'-x, y+1/2, -z+1/2'
'-x, -y, -z'
'x, -y-1/2, z-1/2'

loop_
_atom_site_label
_atom_site_type_symbol
_atom_site_fract_x
_atom_site_fract_y
_atom_site_fract_z
_atom_site_U_iso_or_equiv
_atom_site_adp_type
_atom_site_occupancy
_atom_site_site_symmetry_order
_atom_site_calc_flag
_atom_site_refinement_flags_posn
_atom_site_refinement_flags_adp
_atom_site_refinement_flags_occupancy
_atom_site_disorder_assembly
_atom_site_disorder_group
P1 P 0.35576(3) 0.31585(3) 0.39812(2) 0.02035(10) Uani 1 1 d . . . . .
P2 P 0.29278(3) 0.18402(3) 0.36858(2) 0.02199(11) Uani 1 1 d . . . . .
N1 N 0.12537(11) 0.07297(11) 0.45629(4) 0.0262(3) Uani 1 1 d . . . . .
N2 N 0.06991(10) 0.08496(9) 0.38510(4) 0.0190(3) Uani 1 1 d . . . . .
N3 N 0.28099(11) 0.52076(9) 0.35119(4) 0.0203(3) Uani 1 1 d . . . . .
N4 N 0.36544(10) 0.49367(9) 0.29638(4) 0.0204(3) Uani 1 1 d . . . . .
C1 C 0.38296(12) 0.37456(11) 0.35098(5) 0.0192(3) Uani 1 1 d . . . . .
H1 H 0.4289 0.3439 0.3355 0.023 Uiso 1 1 calc R U . . .
C2 C 0.34580(12) 0.45724(10) 0.33497(5) 0.0172(3) Uani 1 1 d . . . . .
C3 C 0.25234(13) 0.13489(12) 0.41547(5) 0.0227(3) Uani 1 1 d . . . . .
H3 H 0.3037 0.1335 0.4408 0.027 Uiso 1 1 calc R U . . .
C4 C 0.15619(12) 0.09991(10) 0.41797(5) 0.0178(3) Uani 1 1 d . . . . .
C5 C 0.41932(15) 0.11600(12) 0.37075(7) 0.0322(4) Uani 1 1 d . . . . .
H5A H 0.4358 0.0863 0.3990 0.039 Uiso 1 1 calc R U . . .
H5B H 0.4053 0.0669 0.3492 0.039 Uiso 1 1 calc R U . . .
C6 C 0.51600(13) 0.16667(12) 0.36356(6) 0.0255(4) Uani 1 1 d . . . . .
C7 C 0.55165(12) 0.23771(11) 0.38910(5) 0.0229(3) Uani 1 1 d . . . . .
C8 C 0.49072(13) 0.27017(11) 0.42258(5) 0.0233(3) Uani 1 1 d . . . . .
H8A H 0.5312 0.3188 0.4398 0.028 Uiso 1 1 calc R U . . .
H8B H 0.4823 0.2189 0.4419 0.028 Uiso 1 1 calc R U . . .
C9 C 0.56599(18) 0.13310(17) 0.32661(8) 0.0458(5) Uani 1 1 d . . . . .
H9A H 0.5131 0.1329 0.3004 0.069 Uiso 1 1 calc R U . . .
H9B H 0.5930 0.0711 0.3326 0.069 Uiso 1 1 calc R U . . .
H9C H 0.6241 0.1737 0.3230 0.069 Uiso 1 1 calc R U . . .
C10 C 0.64636(15) 0.29419(14) 0.38402(7) 0.0383(5) Uani 1 1 d . . . . .
H10A H 0.6242 0.3570 0.3768 0.057 Uiso 1 1 calc R U . . .
H10B H 0.6790 0.2685 0.3612 0.057 Uiso 1 1 calc R U . . .
H10C H 0.6973 0.2937 0.4108 0.057 Uiso 1 1 calc R U . . .
C11 C 0.01911(15) 0.03960(15) 0.44961(6) 0.0321(4) Uani 1 1 d . . . . .
H11A H -0.0229 0.0724 0.4679 0.038 Uiso 1 1 calc R U . . .
H11B H 0.0175 -0.0265 0.4558 0.038 Uiso 1 1 calc R U . . .
C12 C -0.02271(14) 0.05841(15) 0.40243(6) 0.0331(4) Uani 1 1 d . . . . .
H12A H -0.0556 0.0031 0.3880 0.040 Uiso 1 1 calc R U . . .
H12B H -0.0754 0.1082 0.3990 0.040 Uiso 1 1 calc R U . . .
C13 C 0.07221(12) 0.06713(10) 0.34042(5) 0.0169(3) Uani 1 1 d . . . . .
C14 C 0.02342(12) 0.13040(11) 0.30913(5) 0.0187(3) Uani 1 1 d . . . . .
C15 C 0.01682(14) 0.10872(12) 0.26533(5) 0.0243(4) Uani 1 1 d . . . . .
H15 H -0.0172 0.1499 0.2443 0.029 Uiso 1 1 calc R U . . .
C16 C 0.05926(15) 0.02827(12) 0.25276(5) 0.0285(4) Uani 1 1 d . . . . .
H16 H 0.0551 0.0148 0.2234 0.034 Uiso 1 1 calc R U . . .
C17 C 0.10837(14) -0.03277(12) 0.28399(6) 0.0269(4) Uani 1 1 d . . . . .
H17 H 0.1382 -0.0873 0.2753 0.032 Uiso 1 1 calc R U . . .
C18 C 0.11484(13) -0.01555(11) 0.32807(5) 0.0213(3) Uani 1 1 d . . . . .
C19 C 0.26706(17) -0.12388(16) 0.35201(9) 0.0525(6) Uani 1 1 d . . . . .
H19A H 0.2544 -0.1585 0.3253 0.079 Uiso 1 1 calc R U . . .
H19B H 0.2990 -0.1639 0.3754 0.079 Uiso 1 1 calc R U . . .
H19C H 0.3147 -0.0730 0.3495 0.079 Uiso 1 1 calc R U . . .
C20 C 0.16321(15) -0.08709(12) 0.36110(6) 0.0296(4) Uani 1 1 d . . . . .
H20 H 0.1771 -0.0571 0.3897 0.036 Uiso 1 1 calc R U . . .
C21 C 0.0893(2) -0.16697(19) 0.36325(11) 0.0687(9) Uani 1 1 d . . . . .
H21A H 0.0250 -0.1451 0.3723 0.103 Uiso 1 1 calc R U . . .
H21B H 0.1239 -0.2119 0.3838 0.103 Uiso 1 1 calc R U . . .
H21C H 0.0713 -0.1953 0.3351 0.103 Uiso 1 1 calc R U . . .
C22 C -0.14175(16) 0.22226(15) 0.30910(9) 0.0471(6) Uani 1 1 d . . . . .
H22A H -0.1615 0.2153 0.2781 0.071 Uiso 1 1 calc R U . . .
H22B H -0.1685 0.2805 0.3178 0.071 Uiso 1 1 calc R U . . .
H22C H -0.1721 0.1722 0.3233 0.071 Uiso 1 1 calc R U . . .
C23 C -0.02150(14) 0.22030(11) 0.32180(6) 0.0247(4) Uani 1 1 d . . . . .
H23 H -0.0033 0.2260 0.3535 0.030 Uiso 1 1 calc R U . . .
C24 C 0.02609(16) 0.30246(12) 0.30204(6) 0.0324(4) Uani 1 1 d . . . . .
H24A H 0.1025 0.3030 0.3116 0.049 Uiso 1 1 calc R U . . .
H24B H -0.0041 0.3589 0.3110 0.049 Uiso 1 1 calc R U . . .
H24C H 0.0102 0.2978 0.2709 0.049 Uiso 1 1 calc R U . . .
C25 C 0.19159(14) 0.07473(12) 0.49839(5) 0.0256(4) Uani 1 1 d . . . . .
C26 C 0.18822(15) 0.15106(13) 0.52553(6) 0.0300(4) Uani 1 1 d . . . . .
C27 C 0.24734(18) 0.14785(16) 0.56757(6) 0.0406(5) Uani 1 1 d . . . . .
H27 H 0.2446 0.1982 0.5861 0.049 Uiso 1 1 calc R U . . .
C28 C 0.30890(19) 0.07309(17) 0.58226(7) 0.0464(6) Uani 1 1 d . . . . .
H28 H 0.3480 0.0723 0.6105 0.056 Uiso 1 1 calc R U . . .
C29 C 0.3128(2) -0.00025(17) 0.55541(7) 0.0479(6) Uani 1 1 d . . . . .
H29 H 0.3555 -0.0512 0.5655 0.057 Uiso 1 1 calc R U . . .
C30 C 0.25439(17) -0.00157(15) 0.51306(6) 0.0383(5) Uani 1 1 d . . . . .
C31 C 0.3712(3) -0.0882(3) 0.47213(11) 0.0976(14) Uani 1 1 d . . . . .
H31A H 0.3807 -0.0352 0.4545 0.146 Uiso 1 1 calc R U . . .
H31B H 0.3769 -0.1442 0.4559 0.146 Uiso 1 1 calc R U . . .
H31C H 0.4255 -0.0880 0.4979 0.146 Uiso 1 1 calc R U . . .
C32 C 0.2624(3) -0.08384(18) 0.48476(8) 0.0647(9) Uani 1 1 d . . . . .
H32 H 0.2088 -0.0768 0.4582 0.078 Uiso 1 1 calc R U . . .
C33 C 0.2395(3) -0.17296(19) 0.50642(11) 0.0818(11) Uani 1 1 d . . . . .
H33A H 0.2940 -0.1834 0.5316 0.123 Uiso 1 1 calc R U . . .
H33B H 0.2391 -0.2237 0.4864 0.123 Uiso 1 1 calc R U . . .
H33C H 0.1706 -0.1688 0.5152 0.123 Uiso 1 1 calc R U . . .
C34 C 0.1980(3) 0.31923(18) 0.51190(12) 0.0875(12) Uani 1 1 d . . . . .
H34A H 0.2307 0.3313 0.5415 0.131 Uiso 1 1 calc R U . . .
H34B H 0.1572 0.3726 0.5002 0.131 Uiso 1 1 calc R U . . .
H34C H 0.2528 0.3067 0.4950 0.131 Uiso 1 1 calc R U . . .
C35 C 0.12481(19) 0.23640(14) 0.51021(8) 0.0467(6) Uani 1 1 d . . . . .
H35 H 0.0900 0.2267 0.4799 0.056 Uiso 1 1 calc R U . . .
C36 C 0.0390(3) 0.2520(2) 0.53701(13) 0.0872(11) Uani 1 1 d . . . . .
H36A H -0.0045 0.1970 0.5363 0.131 Uiso 1 1 calc R U . . .
H36B H -0.0052 0.3035 0.5253 0.131 Uiso 1 1 calc R U . . .
H36C H 0.0717 0.2653 0.5665 0.131 Uiso 1 1 calc R U . . .
C37 C 0.29224(14) 0.56886(11) 0.28112(5) 0.0240(3) Uani 1 1 d . . . . .
H37A H 0.2286 0.5466 0.2619 0.029 Uiso 1 1 calc R U . . .
H37B H 0.3266 0.6166 0.2665 0.029 Uiso 1 1 calc R U . . .
C38 C 0.26660(15) 0.60325(11) 0.32367(5) 0.0260(4) Uani 1 1 d . . . . .
H38A H 0.3154 0.6525 0.3358 0.031 Uiso 1 1 calc R U . . .
H38B H 0.1934 0.6261 0.3201 0.031 Uiso 1 1 calc R U . . .
C39 C 0.28369(13) 0.53726(11) 0.39673(5) 0.0216(3) Uani 1 1 d . . . . .
C40 C 0.37499(14) 0.57490(11) 0.42270(6) 0.0262(4) Uani 1 1 d . . . . .
C41 C 0.37165(17) 0.59479(14) 0.46585(6) 0.0346(4) Uani 1 1 d . . . . .
H41 H 0.4329 0.6177 0.4837 0.042 Uiso 1 1 calc R U . . .
C42 C 0.28094(17) 0.58161(13) 0.48253(6) 0.0346(4) Uani 1 1 d . . . . .
H42 H 0.2796 0.5957 0.5115 0.042 Uiso 1 1 calc R U . . .
C43 C 0.19136(16) 0.54726(12) 0.45620(6) 0.0314(4) Uani 1 1 d . . . . .
H43 H 0.1288 0.5393 0.4675 0.038 Uiso 1 1 calc R U . . .
C44 C 0.19106(14) 0.52385(11) 0.41307(5) 0.0245(4) Uani 1 1 d . . . . .
C45 C 0.04770(19) 0.40403(17) 0.40636(8) 0.0480(6) Uani 1 1 d . . . . .
H45A H 0.1016 0.3563 0.4116 0.072 Uiso 1 1 calc R U . . .
H45B H -0.0147 0.3803 0.3875 0.072 Uiso 1 1 calc R U . . .
H45C H 0.0287 0.4230 0.4335 0.072 Uiso 1 1 calc R U . . .
C46 C 0.09099(15) 0.48630(13) 0.38521(6) 0.0315(4) Uani 1 1 d . . . . .
H46 H 0.1100 0.4651 0.3577 0.038 Uiso 1 1 calc R U . . .
C47 C 0.00774(17) 0.56090(18) 0.37483(8) 0.0477(6) Uani 1 1 d . . . . .
H47A H -0.0141 0.5814 0.4012 0.072 Uiso 1 1 calc R U . . .
H47B H -0.0533 0.5367 0.3553 0.072 Uiso 1 1 calc R U . . .
H47C H 0.0373 0.6125 0.3614 0.072 Uiso 1 1 calc R U . . .
C48 C 0.56807(16) 0.53785(14) 0.42875(7) 0.0386(5) Uani 1 1 d . . . . .
H48A H 0.5814 0.5533 0.4591 0.058 Uiso 1 1 calc R U . . .
H48B H 0.6311 0.5507 0.4166 0.058 Uiso 1 1 calc R U . . .
H48C H 0.5505 0.4730 0.4252 0.058 Uiso 1 1 calc R U . . .
C49 C 0.47537(14) 0.59546(12) 0.40548(6) 0.0289(4) Uani 1 1 d . . . . .
H49 H 0.4632 0.5787 0.3746 0.035 Uiso 1 1 calc R U . . .
C50 C 0.50433(17) 0.69785(13) 0.40942(8) 0.0400(5) Uani 1 1 d . . . . .
H50A H 0.4460 0.7341 0.3940 0.060 Uiso 1 1 calc R U . . .
H50B H 0.5676 0.7088 0.3972 0.060 Uiso 1 1 calc R U . . .
H50C H 0.5177 0.7155 0.4395 0.060 Uiso 1 1 calc R U . . .
C51 C 0.41563(13) 0.44376(11) 0.26616(5) 0.0202(3) Uani 1 1 d . . . . .
C52 C 0.35654(13) 0.38949(11) 0.23368(6) 0.0222(3) Uani 1 1 d . . . . .
C53 C 0.40795(15) 0.34951(13) 0.20303(6) 0.0304(4) Uani 1 1 d . . . . .
H53 H 0.3686 0.3150 0.1804 0.037 Uiso 1 1 calc R U . . .
C54 C 0.51528(16) 0.35994(15) 0.20543(7) 0.0402(5) Uani 1 1 d . . . . .
H54 H 0.5493 0.3330 0.1844 0.048 Uiso 1 1 calc R U . . .
C55 C 0.57375(15) 0.41029(14) 0.23880(7) 0.0362(5) Uani 1 1 d . . . . .
H55 H 0.6477 0.4156 0.2405 0.043 Uiso 1 1 calc R U . . .
C56 C 0.52612(13) 0.45315(12) 0.26986(6) 0.0258(4) Uani 1 1 d . . . . .
C57 C 0.57455(18) 0.61217(14) 0.29911(8) 0.0437(5) Uani 1 1 d . . . . .
H57A H 0.6024 0.6295 0.2736 0.066 Uiso 1 1 calc R U . . .
H57B H 0.6122 0.6456 0.3238 0.066 Uiso 1 1 calc R U . . .
H57C H 0.4995 0.6271 0.2950 0.066 Uiso 1 1 calc R U . . .
C58 C 0.58956(14) 0.50889(13) 0.30683(7) 0.0316(4) Uani 1 1 d . . . . .
H58 H 0.5614 0.4936 0.3332 0.038 Uiso 1 1 calc R U . . .
C59 C 0.70816(15) 0.48693(18) 0.31551(8) 0.0471(6) Uani 1 1 d . . . . .
H59A H 0.7181 0.4208 0.3183 0.071 Uiso 1 1 calc R U . . .
H59B H 0.7417 0.5168 0.3420 0.071 Uiso 1 1 calc R U . . .
H59C H 0.7401 0.5092 0.2918 0.071 Uiso 1 1 calc R U . . .
C60 C 0.17744(16) 0.42719(15) 0.19125(6) 0.0376(5) Uani 1 1 d . . . . .
H60A H 0.1999 0.4911 0.1928 0.056 Uiso 1 1 calc R U . . .
H60B H 0.1018 0.4239 0.1915 0.056 Uiso 1 1 calc R U . . .
H60C H 0.1921 0.4000 0.1649 0.056 Uiso 1 1 calc R U . . .
C61 C 0.23875(13) 0.37401(12) 0.23030(6) 0.0246(4) Uani 1 1 d . . . . .
H61 H 0.2172 0.3989 0.2566 0.029 Uiso 1 1 calc R U . . .
C62 C 0.21028(16) 0.27193(14) 0.22710(8) 0.0415(5) Uani 1 1 d . . . . .
H62A H 0.2312 0.2461 0.2015 0.062 Uiso 1 1 calc R U . . .
H62B H 0.1342 0.2647 0.2253 0.062 Uiso 1 1 calc R U . . .
H62C H 0.2474 0.2400 0.2524 0.062 Uiso 1 1 calc R U . . .

loop_
_atom_site_aniso_label
_atom_site_aniso_U_11
_atom_site_aniso_U_22
_atom_site_aniso_U_33
_atom_site_aniso_U_23
_atom_site_aniso_U_13
_atom_site_aniso_U_12
P1 0.0228(2) 0.0184(2) 0.0210(2) 0.00267(16) 0.00704(16) 0.00262(16)
P2 0.0206(2) 0.0257(2) 0.0195(2) 0.00356(17) 0.00304(16) -0.00545(17)
N1 0.0245(7) 0.0377(8) 0.0162(7) 0.0063(6) 0.0029(5) -0.0044(6)
N2 0.0169(6) 0.0252(7) 0.0156(6) -0.0005(5) 0.0046(5) -0.0018(5)
N3 0.0216(7) 0.0179(6) 0.0205(7) -0.0005(5) 0.0011(5) 0.0049(5)
N4 0.0203(7) 0.0168(6) 0.0238(7) 0.0052(5) 0.0034(5) 0.0048(5)
C1 0.0191(7) 0.0184(7) 0.0212(8) 0.0018(6) 0.0062(6) 0.0009(6)
C2 0.0127(7) 0.0189(7) 0.0192(7) -0.0016(6) 0.0006(6) -0.0011(6)
C3 0.0219(8) 0.0269(8) 0.0179(8) 0.0058(7) -0.0002(6) -0.0030(7)
C4 0.0212(8) 0.0173(7) 0.0148(7) 0.0027(6) 0.0031(6) 0.0019(6)
C5 0.0329(10) 0.0219(8) 0.0451(11) -0.0059(8) 0.0161(8) -0.0030(7)
C6 0.0227(8) 0.0243(8) 0.0316(9) 0.0007(7) 0.0106(7) 0.0042(7)
C7 0.0164(8) 0.0241(8) 0.0270(8) 0.0069(7) 0.0005(6) 0.0033(6)
C8 0.0263(9) 0.0224(8) 0.0191(8) 0.0008(6) -0.0013(6) 0.0004(7)
C9 0.0436(12) 0.0473(13) 0.0530(14) -0.0138(10) 0.0265(11) -0.0021(10)
C10 0.0231(9) 0.0372(10) 0.0542(13) 0.0025(10) 0.0059(9) -0.0040(8)
C11 0.0307(10) 0.0469(11) 0.0201(8) -0.0013(8) 0.0088(7) -0.0124(8)
C12 0.0190(8) 0.0572(12) 0.0237(9) 0.0074(9) 0.0054(7) -0.0042(8)
C13 0.0156(7) 0.0189(7) 0.0164(7) -0.0012(6) 0.0035(6) -0.0045(6)
C14 0.0184(7) 0.0182(7) 0.0192(8) 0.0002(6) 0.0027(6) -0.0031(6)
C15 0.0314(9) 0.0238(8) 0.0169(8) 0.0018(7) 0.0016(6) -0.0038(7)
C16 0.0377(10) 0.0311(9) 0.0174(8) -0.0051(7) 0.0067(7) -0.0059(8)
C17 0.0281(9) 0.0269(9) 0.0273(9) -0.0063(7) 0.0092(7) 0.0011(7)
C18 0.0197(8) 0.0212(8) 0.0230(8) -0.0005(6) 0.0042(6) 0.0000(6)
C19 0.0315(11) 0.0388(12) 0.0863(19) 0.0150(12) 0.0080(11) 0.0083(9)
C20 0.0361(10) 0.0253(9) 0.0255(9) -0.0013(7) -0.0001(7) 0.0106(8)
C21 0.0384(13) 0.0655(17) 0.103(2) 0.0609(17) 0.0153(13) 0.0085(12)
C22 0.0310(11) 0.0338(11) 0.0781(17) -0.0055(11) 0.0137(11) 0.0061(9)
C23 0.0310(9) 0.0191(8) 0.0235(8) -0.0005(7) 0.0032(7) 0.0016(7)
C24 0.0452(11) 0.0185(8) 0.0317(10) 0.0028(7) 0.0021(8) -0.0006(8)
C25 0.0280(9) 0.0319(9) 0.0167(8) 0.0053(7) 0.0032(6) -0.0028(7)
C26 0.0295(9) 0.0321(9) 0.0276(9) 0.0005(8) 0.0030(7) -0.0052(8)
C27 0.0476(12) 0.0447(12) 0.0269(10) -0.0065(9) -0.0004(9) -0.0061(10)
C28 0.0535(14) 0.0599(14) 0.0210(9) 0.0020(10) -0.0063(9) 0.0008(11)
C29 0.0580(14) 0.0541(13) 0.0265(10) 0.0071(10) -0.0061(10) 0.0183(12)
C30 0.0462(12) 0.0439(11) 0.0225(9) 0.0020(8) -0.0002(8) 0.0138(10)
C31 0.144(3) 0.097(3) 0.0598(19) 0.0122(18) 0.039(2) 0.073(3)
C32 0.095(2) 0.0571(15) 0.0329(12) -0.0068(11) -0.0140(13) 0.0441(15)
C33 0.093(2) 0.0488(16) 0.089(2) -0.0144(15) -0.0227(19) 0.0268(16)
C34 0.106(3) 0.0379(14) 0.099(3) 0.0186(15) -0.035(2) -0.0204(16)
C35 0.0526(14) 0.0285(10) 0.0507(13) -0.0065(9) -0.0135(11) 0.0010(10)
C36 0.068(2) 0.0644(19) 0.126(3) -0.033(2) 0.008(2) 0.0232(16)
C37 0.0261(9) 0.0194(8) 0.0258(9) 0.0051(7) 0.0029(7) 0.0074(7)
C38 0.0310(9) 0.0193(8) 0.0257(9) 0.0017(7) -0.0004(7) 0.0082(7)
C39 0.0270(8) 0.0175(7) 0.0190(8) -0.0022(6) 0.0006(6) 0.0043(6)
C40 0.0300(9) 0.0204(8) 0.0249(9) -0.0016(7) -0.0040(7) 0.0038(7)
C41 0.0409(11) 0.0326(10) 0.0255(9) -0.0062(8) -0.0076(8) 0.0020(8)
C42 0.0473(12) 0.0334(10) 0.0208(9) -0.0075(8) -0.0001(8) 0.0068(9)
C43 0.0412(11) 0.0286(9) 0.0250(9) -0.0052(7) 0.0079(8) 0.0045(8)
C44 0.0295(9) 0.0191(8) 0.0243(8) -0.0034(7) 0.0027(7) 0.0018(7)
C45 0.0489(13) 0.0492(13) 0.0491(13) -0.0141(11) 0.0177(11) -0.0192(11)
C46 0.0302(10) 0.0373(10) 0.0283(9) -0.0141(8) 0.0084(7) -0.0059(8)
C47 0.0343(11) 0.0614(14) 0.0430(12) -0.0137(11) -0.0050(9) 0.0065(11)
C48 0.0326(10) 0.0279(9) 0.0501(12) -0.0029(9) -0.0066(9) 0.0033(8)
C49 0.0266(9) 0.0241(8) 0.0322(10) -0.0035(7) -0.0048(7) 0.0002(7)
C50 0.0374(11) 0.0269(9) 0.0520(13) -0.0014(9) -0.0016(9) -0.0011(8)
C51 0.0206(8) 0.0183(7) 0.0233(8) 0.0061(6) 0.0081(6) 0.0025(6)
C52 0.0207(8) 0.0195(7) 0.0275(8) 0.0050(7) 0.0074(6) 0.0021(6)
C53 0.0300(9) 0.0296(9) 0.0339(10) -0.0045(8) 0.0117(8) -0.0025(8)
C54 0.0336(11) 0.0411(11) 0.0527(13) -0.0091(10) 0.0263(10) -0.0005(9)
C55 0.0217(9) 0.0392(10) 0.0519(12) -0.0021(9) 0.0177(8) -0.0025(8)
C56 0.0207(8) 0.0234(8) 0.0343(10) 0.0054(7) 0.0075(7) -0.0009(7)
C57 0.0443(12) 0.0308(10) 0.0548(14) 0.0020(9) 0.0054(10) -0.0137(9)
C58 0.0213(9) 0.0319(9) 0.0414(11) 0.0031(8) 0.0054(8) -0.0057(7)
C59 0.0218(10) 0.0660(15) 0.0533(14) 0.0014(12) 0.0060(9) -0.0071(10)
C60 0.0297(10) 0.0499(12) 0.0309(10) -0.0051(9) -0.0009(8) 0.0126(9)
C61 0.0186(8) 0.0268(8) 0.0292(9) -0.0032(7) 0.0067(7) 0.0008(7)
C62 0.0290(10) 0.0329(10) 0.0670(15) -0.0115(10) 0.0202(10) -0.0086(8)

loop_
_atom_type_symbol
_atom_type_description
_atom_type_scat_dispersion_real
_atom_type_scat_dispersion_imag
_atom_type_scat_source
C C 0.0033 0.0016 'International Tables Vol C Tables 4.2.6.8 and 6.1.1.4'
H H 0.0000 0.0000 'International Tables Vol C Tables 4.2.6.8 and 6.1.1.4'
N N 0.0061 0.0033 'International Tables Vol C Tables 4.2.6.8 and 6.1.1.4'
P P 0.1023 0.0942 'International Tables Vol C Tables 4.2.6.8 and 6.1.1.4'

loop_
_geom_angle_atom_site_label_1
_geom_angle_atom_site_label_2
_geom_angle_atom_site_label_3
_geom_angle
_geom_angle_site_symmetry_1
_geom_angle_site_symmetry_3
_geom_angle_publ_flag
C1 P1 P2 99.79(5) . . ?
C1 P1 C8 101.97(7) . . ?
C8 P1 P2 96.08(6) . . ?
C3 P2 P1 97.60(6) . . ?
C3 P2 C5 97.66(8) . . ?
C5 P2 P1 101.06(6) . . ?
C4 N1 C11 112.19(13) . . ?
C4 N1 C25 125.75(14) . . ?
C11 N1 C25 122.03(14) . . ?
C4 N2 C12 110.75(13) . . ?
C4 N2 C13 127.39(13) . . ?
C13 N2 C12 119.04(13) . . ?
C2 N3 C38 109.91(13) . . ?
C2 N3 C39 124.15(13) . . ?
C39 N3 C38 115.38(13) . . ?
C2 N4 C37 111.54(13) . . ?
C2 N4 C51 124.15(13) . . ?
C51 N4 C37 119.54(13) . . ?
P1 C1 H1 115.8 . . ?
C2 C1 P1 128.36(12) . . ?
C2 C1 H1 115.8 . . ?
N4 C2 N3 106.37(13) . . ?
C1 C2 N3 129.75(15) . . ?
C1 C2 N4 123.86(14) . . ?
P2 C3 H3 116.7 . . ?
C4 C3 P2 126.69(13) . . ?
C4 C3 H3 116.7 . . ?
N2 C4 N1 107.13(13) . . ?
C3 C4 N1 124.05(14) . . ?
C3 C4 N2 128.81(14) . . ?
P2 C5 H5A 107.9 . . ?
P2 C5 H5B 107.9 . . ?
H5A C5 H5B 107.2 . . ?
C6 C5 P2 117.75(13) . . ?
C6 C5 H5A 107.9 . . ?
C6 C5 H5B 107.9 . . ?
C5 C6 C9 115.87(16) . . ?
C7 C6 C5 119.41(15) . . ?
C7 C6 C9 124.72(17) . . ?
C6 C7 C8 120.26(15) . . ?
C6 C7 C10 123.61(16) . . ?
C10 C7 C8 115.91(16) . . ?
P1 C8 H8A 109.2 . . ?
P1 C8 H8B 109.2 . . ?
C7 C8 P1 112.11(11) . . ?
C7 C8 H8A 109.2 . . ?
C7 C8 H8B 109.2 . . ?
H8A C8 H8B 107.9 . . ?
C6 C9 H9A 109.5 . . ?
C6 C9 H9B 109.5 . . ?
C6 C9 H9C 109.5 . . ?
H9A C9 H9B 109.5 . . ?
H9A C9 H9C 109.5 . . ?
H9B C9 H9C 109.5 . . ?
C7 C10 H10A 109.5 . . ?
C7 C10 H10B 109.5 . . ?
C7 C10 H10C 109.5 . . ?
H10A C10 H10B 109.5 . . ?
H10A C10 H10C 109.5 . . ?
H10B C10 H10C 109.5 . . ?
N1 C11 H11A 110.9 . . ?
N1 C11 H11B 110.9 . . ?
N1 C11 C12 104.15(14) . . ?
H11A C11 H11B 108.9 . . ?
C12 C11 H11A 110.9 . . ?
C12 C11 H11B 110.9 . . ?
N2 C12 C11 104.57(14) . . ?
N2 C12 H12A 110.8 . . ?
N2 C12 H12B 110.8 . . ?
C11 C12 H12A 110.8 . . ?
C11 C12 H12B 110.8 . . ?
H12A C12 H12B 108.9 . . ?
C14 C13 N2 119.03(14) . . ?
C18 C13 N2 120.23(14) . . ?
C18 C13 C14 120.54(14) . . ?
C13 C14 C23 121.30(14) . . ?
C15 C14 C13 118.98(15) . . ?
C15 C14 C23 119.72(14) . . ?
C14 C15 H15 119.5 . . ?
C16 C15 C14 121.08(15) . . ?
C16 C15 H15 119.5 . . ?
C15 C16 H16 120.4 . . ?
C15 C16 C17 119.23(15) . . ?
C17 C16 H16 120.4 . . ?
C16 C17 H17 119.0 . . ?
C16 C17 C18 121.99(16) . . ?
C18 C17 H17 119.0 . . ?
C13 C18 C20 121.60(14) . . ?
C17 C18 C13 118.16(15) . . ?
C17 C18 C20 120.19(15) . . ?
H19A C19 H19B 109.5 . . ?
H19A C19 H19C 109.5 . . ?
H19B C19 H19C 109.5 . . ?
C20 C19 H19A 109.5 . . ?
C20 C19 H19B 109.5 . . ?
C20 C19 H19C 109.5 . . ?
C18 C20 H20 108.0 . . ?
C19 C20 C18 112.06(17) . . ?
C19 C20 H20 108.0 . . ?
C21 C20 C18 112.02(16) . . ?
C21 C20 C19 108.52(18) . . ?
C21 C20 H20 108.0 . . ?
C20 C21 H21A 109.5 . . ?
C20 C21 H21B 109.5 . . ?
C20 C21 H21C 109.5 . . ?
H21A C21 H21B 109.5 . . ?
H21A C21 H21C 109.5 . . ?
H21B C21 H21C 109.5 . . ?
H22A C22 H22B 109.5 . . ?
H22A C22 H22C 109.5 . . ?
H22B C22 H22C 109.5 . . ?
C23 C22 H22A 109.5 . . ?
C23 C22 H22B 109.5 . . ?
C23 C22 H22C 109.5 . . ?
C14 C23 C22 111.21(15) . . ?
C14 C23 H23 108.0 . . ?
C14 C23 C24 111.72(14) . . ?
C22 C23 H23 108.0 . . ?
C22 C23 C24 109.70(16) . . ?
C24 C23 H23 108.0 . . ?
C23 C24 H24A 109.5 . . ?
C23 C24 H24B 109.5 . . ?
C23 C24 H24C 109.5 . . ?
H24A C24 H24B 109.5 . . ?
H24A C24 H24C 109.5 . . ?
H24B C24 H24C 109.5 . . ?
C26 C25 N1 119.89(16) . . ?
C30 C25 N1 119.94(16) . . ?
C30 C25 C26 120.07(16) . . ?
C25 C26 C35 121.60(17) . . ?
C27 C26 C25 118.64(18) . . ?
C27 C26 C35 119.75(18) . . ?
C26 C27 H27 119.2 . . ?
C28 C27 C26 121.6(2) . . ?
C28 C27 H27 119.2 . . ?
C27 C28 H28 120.4 . . ?
C29 C28 C27 119.24(19) . . ?
C29 C28 H28 120.4 . . ?
C28 C29 H29 119.1 . . ?
C28 C29 C30 121.8(2) . . ?
C30 C29 H29 119.1 . . ?
C25 C30 C29 118.62(19) . . ?
C25 C30 C32 121.87(18) . . ?
C29 C30 C32 119.51(19) . . ?
H31A C31 H31B 109.5 . . ?
H31A C31 H31C 109.5 . . ?
H31B C31 H31C 109.5 . . ?
C32 C31 H31A 109.5 . . ?
C32 C31 H31B 109.5 . . ?
C32 C31 H31C 109.5 . . ?
C30 C32 C31 110.6(3) . . ?
C30 C32 H32 108.1 . . ?
C30 C32 C33 111.7(2) . . ?
C31 C32 H32 108.1 . . ?
C31 C32 C33 110.1(2) . . ?
C33 C32 H32 108.1 . . ?
C32 C33 H33A 109.5 . . ?
C32 C33 H33B 109.5 . . ?
C32 C33 H33C 109.5 . . ?
H33A C33 H33B 109.5 . . ?
H33A C33 H33C 109.5 . . ?
H33B C33 H33C 109.5 . . ?
H34A C34 H34B 109.5 . . ?
H34A C34 H34C 109.5 . . ?
H34B C34 H34C 109.5 . . ?
C35 C34 H34A 109.5 . . ?
C35 C34 H34B 109.5 . . ?
C35 C34 H34C 109.5 . . ?
C26 C35 C34 110.2(2) . . ?
C26 C35 H35 108.3 . . ?
C26 C35 C36 110.1(2) . . ?
C34 C35 H35 108.3 . . ?
C36 C35 C34 111.4(3) . . ?
C36 C35 H35 108.3 . . ?
C35 C36 H36A 109.5 . . ?
C35 C36 H36B 109.5 . . ?
C35 C36 H36C 109.5 . . ?
H36A C36 H36B 109.5 . . ?
H36A C36 H36C 109.5 . . ?
H36B C36 H36C 109.5 . . ?
N4 C37 H37A 111.7 . . ?
N4 C37 H37B 111.7 . . ?
N4 C37 C38 100.38(13) . . ?
H37A C37 H37B 109.5 . . ?
C38 C37 H37A 111.7 . . ?
C38 C37 H37B 111.7 . . ?
N3 C38 C37 103.30(13) . . ?
N3 C38 H38A 111.1 . . ?
N3 C38 H38B 111.1 . . ?
C37 C38 H38A 111.1 . . ?
C37 C38 H38B 111.1 . . ?
H38A C38 H38B 109.1 . . ?
C40 C39 N3 120.66(15) . . ?
C44 C39 N3 118.31(14) . . ?
C44 C39 C40 120.72(15) . . ?
C39 C40 C49 122.37(15) . . ?
C41 C40 C39 118.62(17) . . ?
C41 C40 C49 119.00(16) . . ?
C40 C41 H41 119.3 . . ?
C42 C41 C40 121.34(17) . . ?
C42 C41 H41 119.3 . . ?
C41 C42 H42 120.5 . . ?
C41 C42 C43 119.10(17) . . ?
C43 C42 H42 120.5 . . ?
C42 C43 H43 119.0 . . ?
C42 C43 C44 121.96(18) . . ?
C44 C43 H43 119.0 . . ?
C39 C44 C43 118.19(16) . . ?
C39 C44 C46 121.46(15) . . ?
C43 C44 C46 120.34(16) . . ?
H45A C45 H45B 109.5 . . ?
H45A C45 H45C 109.5 . . ?
H45B C45 H45C 109.5 . . ?
C46 C45 H45A 109.5 . . ?
C46 C45 H45B 109.5 . . ?
C46 C45 H45C 109.5 . . ?
C44 C46 C45 111.28(17) . . ?
C44 C46 H46 107.8 . . ?
C45 C46 H46 107.8 . . ?
C47 C46 C44 110.85(16) . . ?
C47 C46 C45 111.11(18) . . ?
C47 C46 H46 107.8 . . ?
C46 C47 H47A 109.5 . . ?
C46 C47 H47B 109.5 . . ?
C46 C47 H47C 109.5 . . ?
H47A C47 H47B 109.5 . . ?
H47A C47 H47C 109.5 . . ?
H47B C47 H47C 109.5 . . ?
H48A C48 H48B 109.5 . . ?
H48A C48 H48C 109.5 . . ?
H48B C48 H48C 109.5 . . ?
C49 C48 H48A 109.5 . . ?
C49 C48 H48B 109.5 . . ?
C49 C48 H48C 109.5 . . ?
C40 C49 C48 110.80(16) . . ?
C40 C49 H49 108.2 . . ?
C40 C49 C50 111.78(16) . . ?
C48 C49 H49 108.2 . . ?
C48 C49 C50 109.68(15) . . ?
C50 C49 H49 108.2 . . ?
C49 C50 H50A 109.5 . . ?
C49 C50 H50B 109.5 . . ?
C49 C50 H50C 109.5 . . ?
H50A C50 H50B 109.5 . . ?
H50A C50 H50C 109.5 . . ?
H50B C50 H50C 109.5 . . ?
C52 C51 N4 121.49(14) . . ?
C52 C51 C56 121.22(16) . . ?
C56 C51 N4 117.27(15) . . ?
C51 C52 C61 122.46(15) . . ?
C53 C52 C51 118.91(15) . . ?
C53 C52 C61 118.62(16) . . ?
C52 C53 H53 119.7 . . ?
C54 C53 C52 120.61(18) . . ?
C54 C53 H53 119.7 . . ?
C53 C54 H54 120.0 . . ?
C53 C54 C55 119.96(18) . . ?
C55 C54 H54 120.0 . . ?
C54 C55 H55 119.1 . . ?
C54 C55 C56 121.82(17) . . ?
C56 C55 H55 119.1 . . ?
C51 C56 C58 120.26(16) . . ?
C55 C56 C51 117.34(17) . . ?
C55 C56 C58 122.40(16) . . ?
H57A C57 H57B 109.5 . . ?
H57A C57 H57C 109.5 . . ?
H57B C57 H57C 109.5 . . ?
C58 C57 H57A 109.5 . . ?
C58 C57 H57B 109.5 . . ?
C58 C57 H57C 109.5 . . ?
C56 C58 H58 107.5 . . ?
C57 C58 C56 111.34(16) . . ?
C57 C58 H58 107.5 . . ?
C57 C58 C59 109.07(17) . . ?
C59 C58 C56 113.66(17) . . ?
C59 C58 H58 107.5 . . ?
C58 C59 H59A 109.5 . . ?
C58 C59 H59B 109.5 . . ?
C58 C59 H59C 109.5 . . ?
H59A C59 H59B 109.5 . . ?
H59A C59 H59C 109.5 . . ?
H59B C59 H59C 109.5 . . ?
H60A C60 H60B 109.5 . . ?
H60A C60 H60C 109.5 . . ?
H60B C60 H60C 109.5 . . ?
C61 C60 H60A 109.5 . . ?
C61 C60 H60B 109.5 . . ?
C61 C60 H60C 109.5 . . ?
C52 C61 C60 109.90(15) . . ?
C52 C61 H61 108.1 . . ?
C52 C61 C62 111.91(14) . . ?
C60 C61 H61 108.1 . . ?
C62 C61 C60 110.60(17) . . ?
C62 C61 H61 108.1 . . ?
C61 C62 H62A 109.5 . . ?
C61 C62 H62B 109.5 . . ?
C61 C62 H62C 109.5 . . ?
H62A C62 H62B 109.5 . . ?
H62A C62 H62C 109.5 . . ?
H62B C62 H62C 109.5 . . ?

loop_
_geom_bond_atom_site_label_1
_geom_bond_atom_site_label_2
_geom_bond_distance
_geom_bond_site_symmetry_2
_geom_bond_publ_flag
P1 P2 2.2389(6) . ?
P1 C1 1.8202(16) . ?
P1 C8 1.8999(17) . ?
P2 C3 1.8187(17) . ?
P2 C5 1.9054(19) . ?
N1 C4 1.408(2) . ?
N1 C11 1.437(2) . ?
N1 C25 1.458(2) . ?
N2 C4 1.404(2) . ?
N2 C12 1.458(2) . ?
N2 C13 1.4541(19) . ?
N3 C2 1.411(2) . ?
N3 C38 1.487(2) . ?
N3 C39 1.466(2) . ?
N4 C2 1.406(2) . ?
N4 C37 1.477(2) . ?
N4 C51 1.452(2) . ?
C1 H1 0.9500 . ?
C1 C2 1.369(2) . ?
C3 H3 0.9500 . ?
C3 C4 1.359(2) . ?
C5 H5A 0.9900 . ?
C5 H5B 0.9900 . ?
C5 C6 1.505(2) . ?
C6 C7 1.352(3) . ?
C6 C9 1.523(3) . ?
C7 C8 1.512(2) . ?
C7 C10 1.510(2) . ?
C8 H8A 0.9900 . ?
C8 H8B 0.9900 . ?
C9 H9A 0.9800 . ?
C9 H9B 0.9800 . ?
C9 H9C 0.9800 . ?
C10 H10A 0.9800 . ?
C10 H10B 0.9800 . ?
C10 H10C 0.9800 . ?
C11 H11A 0.9900 . ?
C11 H11B 0.9900 . ?
C11 C12 1.530(2) . ?
C12 H12A 0.9900 . ?
C12 H12B 0.9900 . ?
C13 C14 1.424(2) . ?
C13 C18 1.416(2) . ?
C14 C15 1.420(2) . ?
C14 C23 1.524(2) . ?
C15 H15 0.9500 . ?
C15 C16 1.390(2) . ?
C16 H16 0.9500 . ?
C16 C17 1.404(3) . ?
C17 H17 0.9500 . ?
C17 C18 1.416(2) . ?
C18 C20 1.538(2) . ?
C19 H19A 0.9800 . ?
C19 H19B 0.9800 . ?
C19 H19C 0.9800 . ?
C19 C20 1.521(3) . ?
C20 H20 1.0000 . ?
C20 C21 1.521(3) . ?
C21 H21A 0.9800 . ?
C21 H21B 0.9800 . ?
C21 H21C 0.9800 . ?
C22 H22A 0.9800 . ?
C22 H22B 0.9800 . ?
C22 H22C 0.9800 . ?
C22 C23 1.534(3) . ?
C23 H23 1.0000 . ?
C23 C24 1.538(2) . ?
C24 H24A 0.9800 . ?
C24 H24B 0.9800 . ?
C24 H24C 0.9800 . ?
C25 C26 1.420(3) . ?
C25 C30 1.412(3) . ?
C26 C27 1.420(3) . ?
C26 C35 1.527(3) . ?
C27 H27 0.9500 . ?
C27 C28 1.386(3) . ?
C28 H28 0.9500 . ?
C28 C29 1.381(3) . ?
C29 H29 0.9500 . ?
C29 C30 1.424(3) . ?
C30 C32 1.521(3) . ?
C31 H31A 0.9800 . ?
C31 H31B 0.9800 . ?
C31 H31C 0.9800 . ?
C31 C32 1.530(5) . ?
C32 H32 1.0000 . ?
C32 C33 1.532(4) . ?
C33 H33A 0.9800 . ?
C33 H33B 0.9800 . ?
C33 H33C 0.9800 . ?
C34 H34A 0.9800 . ?
C34 H34B 0.9800 . ?
C34 H34C 0.9800 . ?
C34 C35 1.534(4) . ?
C35 H35 1.0000 . ?
C35 C36 1.533(4) . ?
C36 H36A 0.9800 . ?
C36 H36B 0.9800 . ?
C36 H36C 0.9800 . ?
C37 H37A 0.9900 . ?
C37 H37B 0.9900 . ?
C37 C38 1.538(2) . ?
C38 H38A 0.9900 . ?
C38 H38B 0.9900 . ?
C39 C40 1.426(2) . ?
C39 C44 1.402(2) . ?
C40 C41 1.415(3) . ?
C40 C49 1.526(3) . ?
C41 H41 0.9500 . ?
C41 C42 1.384(3) . ?
C42 H42 0.9500 . ?
C42 C43 1.397(3) . ?
C43 H43 0.9500 . ?
C43 C44 1.417(2) . ?
C44 C46 1.534(2) . ?
C45 H45A 0.9800 . ?
C45 H45B 0.9800 . ?
C45 H45C 0.9800 . ?
C45 C46 1.536(3) . ?
C46 H46 1.0000 . ?
C46 C47 1.528(3) . ?
C47 H47A 0.9800 . ?
C47 H47B 0.9800 . ?
C47 H47C 0.9800 . ?
C48 H48A 0.9800 . ?
C48 H48B 0.9800 . ?
C48 H48C 0.9800 . ?
C48 C49 1.543(3) . ?
C49 H49 1.0000 . ?
C49 C50 1.547(3) . ?
C50 H50A 0.9800 . ?
C50 H50B 0.9800 . ?
C50 H50C 0.9800 . ?
C51 C52 1.416(2) . ?
C51 C56 1.418(2) . ?
C52 C53 1.404(2) . ?
C52 C61 1.523(2) . ?
C53 H53 0.9500 . ?
C53 C54 1.383(3) . ?
C54 H54 0.9500 . ?
C54 C55 1.400(3) . ?
C55 H55 0.9500 . ?
C55 C56 1.404(3) . ?
C56 C58 1.544(3) . ?
C57 H57A 0.9800 . ?
C57 H57B 0.9800 . ?
C57 H57C 0.9800 . ?
C57 C58 1.541(3) . ?
C58 H58 1.0000 . ?
C58 C59 1.541(3) . ?
C59 H59A 0.9800 . ?
C59 H59B 0.9800 . ?
C59 H59C 0.9800 . ?
C60 H60A 0.9800 . ?
C60 H60B 0.9800 . ?
C60 H60C 0.9800 . ?
C60 C61 1.560(3) . ?
C61 H61 1.0000 . ?
C61 C62 1.540(3) . ?
C62 H62A 0.9800 . ?
C62 H62B 0.9800 . ?
C62 H62C 0.9800 . ?

loop_
_geom_torsion_atom_site_label_1
_geom_torsion_atom_site_label_2
_geom_torsion_atom_site_label_3
_geom_torsion_atom_site_label_4
_geom_torsion
_geom_torsion_site_symmetry_1
_geom_torsion_site_symmetry_2
_geom_torsion_site_symmetry_3
_geom_torsion_site_symmetry_4
_geom_torsion_publ_flag
P1 P2 C3 C4 127.99(16) . . . . ?
P1 C1 C2 N3 3.1(3) . . . . ?
P1 C1 C2 N4 -175.03(12) . . . . ?
P2 P1 C1 C2 123.41(14) . . . . ?
P2 P1 C8 C7 63.36(12) . . . . ?
P2 C3 C4 N1 -171.90(13) . . . . ?
P2 C3 C4 N2 6.9(3) . . . . ?
P2 C5 C6 C7 57.6(2) . . . . ?
P2 C5 C6 C9 -121.62(17) . . . . ?
N1 C11 C12 N2 10.3(2) . . . . ?
N1 C25 C26 C27 175.15(16) . . . . ?
N1 C25 C26 C35 -6.2(3) . . . . ?
N1 C25 C30 C29 -175.81(19) . . . . ?
N1 C25 C30 C32 5.1(3) . . . . ?
N2 C13 C14 C15 -174.02(14) . . . . ?
N2 C13 C14 C23 6.0(2) . . . . ?
N2 C13 C18 C17 175.45(14) . . . . ?
N2 C13 C18 C20 -2.2(2) . . . . ?
N3 C39 C40 C41 176.19(15) . . . . ?
N3 C39 C40 C49 -3.1(2) . . . . ?
N3 C39 C44 C43 -174.70(14) . . . . ?
N3 C39 C44 C46 4.4(2) . . . . ?
N4 C37 C38 N3 -27.58(16) . . . . ?
N4 C51 C52 C53 174.24(15) . . . . ?
N4 C51 C52 C61 -4.8(2) . . . . ?
N4 C51 C56 C55 -175.50(16) . . . . ?
N4 C51 C56 C58 4.4(2) . . . . ?
C1 P1 C8 C7 -38.02(13) . . . . ?
C2 N3 C38 C37 21.11(17) . . . . ?
C2 N3 C39 C40 65.0(2) . . . . ?
C2 N3 C39 C44 -121.38(17) . . . . ?
C2 N4 C37 C38 27.05(17) . . . . ?
C2 N4 C51 C52 88.0(2) . . . . ?
C2 N4 C51 C56 -93.38(18) . . . . ?
C4 N1 C11 C12 -6.7(2) . . . . ?
C4 N1 C25 C26 95.0(2) . . . . ?
C4 N1 C25 C30 -88.7(2) . . . . ?
C4 N2 C12 C11 -10.9(2) . . . . ?
C4 N2 C13 C14 -117.37(17) . . . . ?
C4 N2 C13 C18 67.7(2) . . . . ?
C5 P2 C3 C4 -129.69(17) . . . . ?
C5 C6 C7 C8 -4.3(2) . . . . ?
C5 C6 C7 C10 -178.67(17) . . . . ?
C6 C7 C8 P1 -63.74(19) . . . . ?
C8 P1 C1 C2 -138.16(15) . . . . ?
C9 C6 C7 C8 174.92(18) . . . . ?
C9 C6 C7 C10 0.5(3) . . . . ?
C10 C7 C8 P1 111.07(15) . . . . ?
C11 N1 C4 N2 0.21(19) . . . . ?
C11 N1 C4 C3 179.23(17) . . . . ?
C11 N1 C25 C26 -87.0(2) . . . . ?
C11 N1 C25 C30 89.3(2) . . . . ?
C12 N2 C4 N1 7.00(18) . . . . ?
C12 N2 C4 C3 -171.96(18) . . . . ?
C12 N2 C13 C14 83.52(19) . . . . ?
C12 N2 C13 C18 -91.41(19) . . . . ?
C13 N2 C4 N1 -153.53(15) . . . . ?
C13 N2 C4 C3 27.5(3) . . . . ?
C13 N2 C12 C11 151.48(15) . . . . ?
C13 C14 C15 C16 -1.6(2) . . . . ?
C13 C14 C23 C22 -112.87(19) . . . . ?
C13 C14 C23 C24 124.17(16) . . . . ?
C13 C18 C20 C19 -135.17(18) . . . . ?
C13 C18 C20 C21 102.6(2) . . . . ?
C14 C13 C18 C17 0.6(2) . . . . ?
C14 C13 C18 C20 -177.05(15) . . . . ?
C14 C15 C16 C17 0.7(3) . . . . ?
C15 C14 C23 C22 67.1(2) . . . . ?
C15 C14 C23 C24 -55.8(2) . . . . ?
C15 C16 C17 C18 0.9(3) . . . . ?
C16 C17 C18 C13 -1.5(3) . . . . ?
C16 C17 C18 C20 176.16(17) . . . . ?
C17 C18 C20 C19 47.2(2) . . . . ?
C17 C18 C20 C21 -75.0(2) . . . . ?
C18 C13 C14 C15 0.9(2) . . . . ?
C18 C13 C14 C23 -179.13(14) . . . . ?
C23 C14 C15 C16 178.46(16) . . . . ?
C25 N1 C4 N2 178.39(15) . . . . ?
C25 N1 C4 C3 -2.6(3) . . . . ?
C25 N1 C11 C12 174.99(16) . . . . ?
C25 C26 C27 C28 1.0(3) . . . . ?
C25 C26 C35 C34 -118.3(3) . . . . ?
C25 C26 C35 C36 118.4(2) . . . . ?
C25 C30 C32 C31 109.1(3) . . . . ?
C25 C30 C32 C33 -127.9(2) . . . . ?
C26 C25 C30 C29 0.6(3) . . . . ?
C26 C25 C30 C32 -178.5(2) . . . . ?
C26 C27 C28 C29 -0.1(4) . . . . ?
C27 C26 C35 C34 60.4(3) . . . . ?
C27 C26 C35 C36 -62.9(3) . . . . ?
C27 C28 C29 C30 -0.6(4) . . . . ?
C28 C29 C30 C25 0.4(4) . . . . ?
C28 C29 C30 C32 179.5(3) . . . . ?
C29 C30 C32 C31 -70.0(3) . . . . ?
C29 C30 C32 C33 53.0(3) . . . . ?
C30 C25 C26 C27 -1.2(3) . . . . ?
C30 C25 C26 C35 177.5(2) . . . . ?
C35 C26 C27 C28 -177.7(2) . . . . ?
C37 N4 C2 N3 -14.97(17) . . . . ?
C37 N4 C2 C1 163.51(15) . . . . ?
C37 N4 C51 C52 -65.4(2) . . . . ?
C37 N4 C51 C56 113.19(17) . . . . ?
C38 N3 C2 N4 -4.74(16) . . . . ?
C38 N3 C2 C1 176.90(16) . . . . ?
C38 N3 C39 C40 -76.03(19) . . . . ?
C38 N3 C39 C44 97.61(18) . . . . ?
C39 N3 C2 N4 -147.55(14) . . . . ?
C39 N3 C2 C1 34.1(2) . . . . ?
C39 N3 C38 C37 167.48(14) . . . . ?
C39 C40 C41 C42 -2.4(3) . . . . ?
C39 C40 C49 C48 -117.75(18) . . . . ?
C39 C40 C49 C50 119.58(18) . . . . ?
C39 C44 C46 C45 127.71(18) . . . . ?
C39 C44 C46 C47 -108.10(19) . . . . ?
C40 C39 C44 C43 -1.1(2) . . . . ?
C40 C39 C44 C46 178.02(16) . . . . ?
C40 C41 C42 C43 0.5(3) . . . . ?
C41 C40 C49 C48 63.0(2) . . . . ?
C41 C40 C49 C50 -59.7(2) . . . . ?
C41 C42 C43 C44 1.2(3) . . . . ?
C42 C43 C44 C39 -0.9(3) . . . . ?
C42 C43 C44 C46 179.98(17) . . . . ?
C43 C44 C46 C45 -53.2(2) . . . . ?
C43 C44 C46 C47 71.0(2) . . . . ?
C44 C39 C40 C41 2.7(2) . . . . ?
C44 C39 C40 C49 -176.55(15) . . . . ?
C49 C40 C41 C42 176.84(17) . . . . ?
C51 N4 C2 N3 -170.23(14) . . . . ?
C51 N4 C2 C1 8.2(2) . . . . ?
C51 N4 C37 C38 -176.41(13) . . . . ?
C51 C52 C53 C54 2.5(3) . . . . ?
C51 C52 C61 C60 108.41(19) . . . . ?
C51 C52 C61 C62 -128.30(18) . . . . ?
C51 C56 C58 C57 -75.8(2) . . . . ?
C51 C56 C58 C59 160.54(17) . . . . ?
C52 C51 C56 C55 3.1(2) . . . . ?
C52 C51 C56 C58 -177.03(16) . . . . ?
C52 C53 C54 C55 0.4(3) . . . . ?
C53 C52 C61 C60 -70.6(2) . . . . ?
C53 C52 C61 C62 52.7(2) . . . . ?
C53 C54 C55 C56 -1.6(3) . . . . ?
C54 C55 C56 C51 -0.1(3) . . . . ?
C54 C55 C56 C58 -179.99(19) . . . . ?
C55 C56 C58 C57 104.0(2) . . . . ?
C55 C56 C58 C59 -19.6(3) . . . . ?
C56 C51 C52 C53 -4.3(2) . . . . ?
C56 C51 C52 C61 176.69(15) . . . . ?
C61 C52 C53 C54 -178.46(18) . . . . ?
